data_4301858
loop_
_publ_author_name
'Xiang-Jian Kong'
'La-Sheng Long'
'Lan-Sun Zheng'
'Ruiyao Wang'
'Zhiping Zheng'

_publ_section_title
;
Hydrolytic Synthesis and Structural Characterization of Lanthanide
Hydroxide Clusters Supported by Nicotinic Acid
;
_journal_name_full 'Inorganic Chemistry'
_journal_page_first 3268
_journal_page_last 3273
_journal_paper_doi 10.1021/ic802357m
_journal_volume 48
_journal_year 2009
_chemical_formula_sum 'C72 H88 Cl4 Gd8 N12 O64'
_chemical_formula_weight 3545.34
_chemical_name_systematic
; 
 ? 
;
_space_group_IT_number 14
_symmetry_cell_setting monoclinic
_symmetry_space_group_name_Hall '-P 2yn'
_symmetry_space_group_name_H-M 'P 1 21/n 1'
_atom_sites_solution_hydrogens geom
_atom_sites_solution_primary direct
_atom_sites_solution_secondary difmap
_audit_creation_method SHELXL-97
_cell_angle_alpha 90.00
_cell_angle_beta 105.453(4)
_cell_angle_gamma 90.00
_cell_formula_units_Z 2
_cell_length_a 16.859(4)
_cell_length_b 21.749(6)
_cell_length_c 18.641(5)
_cell_measurement_reflns_used 15769
_cell_measurement_temperature 223(2)
_cell_measurement_theta_max 28.175
_cell_measurement_theta_min 2.254
_cell_volume 6588(3)
_computing_cell_refinement 'Bruker SMART'
_computing_data_collection 'Bruker SMART'
_computing_data_reduction 'Bruker SAINT'
_computing_molecular_graphics 'Bruker SHELXTL'
_computing_publication_material 'Bruker SHELXTL'
_computing_structure_refinement 'SHELXL-97 (Sheldrick, 1997)'
_computing_structure_solution 'SHELXS-97 (Sheldrick, 1990)'
_diffrn_ambient_temperature 223(2)
_diffrn_measured_fraction_theta_full 0.998
_diffrn_measured_fraction_theta_max 0.998
_diffrn_measurement_device_type 'CCD area detector'
_diffrn_measurement_method 'phi and omega scans'
_diffrn_radiation_monochromator graphite
_diffrn_radiation_source 'fine-focus sealed tube'
_diffrn_radiation_type MoK\a
_diffrn_radiation_wavelength 0.71073
_diffrn_reflns_av_R_equivalents 0.0547
_diffrn_reflns_av_sigmaI/netI 0.0513
_diffrn_reflns_limit_h_max 20
_diffrn_reflns_limit_h_min -20
_diffrn_reflns_limit_k_max 26
_diffrn_reflns_limit_k_min -26
_diffrn_reflns_limit_l_max 22
_diffrn_reflns_limit_l_min -22
_diffrn_reflns_number 49645
_diffrn_reflns_theta_full 26.00
_diffrn_reflns_theta_max 26.00
_diffrn_reflns_theta_min 1.45
_exptl_absorpt_coefficient_mu 4.138
_exptl_absorpt_correction_T_max 0.8520
_exptl_absorpt_correction_T_min 0.4243
_exptl_absorpt_correction_type multi-scan
_exptl_absorpt_process_details Sadabs
_exptl_crystal_colour colorless
_exptl_crystal_density_diffrn 1.787
_exptl_crystal_density_method 'not measured'
_exptl_crystal_description Stick
_exptl_crystal_F_000 3392
_exptl_crystal_size_max 0.25
_exptl_crystal_size_mid 0.06
_exptl_crystal_size_min 0.04
_refine_diff_density_max 3.051
_refine_diff_density_min -1.579
_refine_diff_density_rms 0.213
_refine_ls_extinction_method none
_refine_ls_goodness_of_fit_ref 1.090
_refine_ls_hydrogen_treatment constr
_refine_ls_matrix_type full
_refine_ls_number_parameters 721
_refine_ls_number_reflns 12918
_refine_ls_number_restraints 12
_refine_ls_restrained_S_all 1.090
_refine_ls_R_factor_all 0.0611
_refine_ls_R_factor_gt 0.0483
_refine_ls_shift/su_max 0.010
_refine_ls_shift/su_mean 0.000
_refine_ls_structure_factor_coef Fsqd
_refine_ls_weighting_details 'calc w=1/[\s^2^(Fo^2^)+(0.0770P)^2^+7.8673P] where P=(Fo^2^+2Fc^2^)/3'
_refine_ls_weighting_scheme calc
_refine_ls_wR_factor_gt 0.1283
_refine_ls_wR_factor_ref 0.1352
_reflns_number_gt 10006
_reflns_number_total 12918
_reflns_threshold_expression >2sigma(I)
_cod_data_source_file ic802357m_si_005.cif
_cod_data_source_block compound_4
_cod_depositor_comments
;
The following automatic conversions were performed:
'_symmetry_cell_setting' value 'Monoclinic' changed to 'monoclinic'
according to '/home/saulius/struct/CIF-dictionaries/cif_core.dic'
dictionary named 'cif_core.dic' version 2.4.1 from 2010-06-29.

Automatic conversion script
Id: cif_fix_enum 1527 2010-12-29 10:47:43Z saulius 
;
_cod_original_sg_symbol_H-M 'P 21/n'
_cod_database_code 4301858

loop_
_symmetry_equiv_pos_as_xyz
'x, y, z'
'-x+1/2, y+1/2, -z+1/2'
'-x, -y, -z'
'x-1/2, -y-1/2, z-1/2'

loop_
_atom_site_label
_atom_site_type_symbol
_atom_site_fract_x
_atom_site_fract_y
_atom_site_fract_z
_atom_site_U_iso_or_equiv
_atom_site_adp_type
_atom_site_occupancy
_atom_site_symmetry_multiplicity
_atom_site_calc_flag
_atom_site_refinement_flags
_atom_site_disorder_assembly
_atom_site_disorder_group
Gd1 Gd -0.47502(2) 0.270074(16) 0.925167(19) 0.01924(10) Uani 1 1 d . . .
Gd2 Gd -0.40190(2) 0.111418(16) 0.873156(19) 0.02022(10) Uani 1 1 d . . .
Gd3 Gd -0.25458(2) 0.253463(16) 0.91929(2) 0.02096(10) Uani 1 1 d . . .
Gd4 Gd -0.42552(2) 0.250322(16) 0.73781(2) 0.02078(10) Uani 1 1 d . . .
Cl2 Cl -0.1664(2) 0.08652(15) 0.7342(2) 0.0809(10) Uani 1 1 d . . .
Cl1 Cl 0.1693(2) 0.2737(3) -0.0538(2) 0.1124(17) Uani 1 1 d . . .
O1 O -0.3284(3) 0.1829(2) 0.8197(3) 0.0270(12) Uani 1 1 d . . .
H1B H -0.2909 0.1625 0.7942 0.032 Uiso 1 1 calc R . .
O2 O -0.4875(3) 0.1973(2) 0.8241(2) 0.0208(10) Uani 1 1 d . . .
H2B H -0.5453 0.1852 0.8009 0.025 Uiso 1 1 calc R . .
O3 O -0.3816(3) 0.2984(2) 0.8563(3) 0.0236(11) Uani 1 1 d . . .
H3B H -0.3774 0.3436 0.8521 0.028 Uiso 1 1 calc R . .
O4 O -0.3624(3) 0.1987(2) 0.9534(3) 0.0218(11) Uani 1 1 d . . .
H4A H -0.3466 0.1869 1.0066 0.026 Uiso 1 1 calc R . .
O5 O -0.5249(3) -0.0955(2) 1.0346(3) 0.0311(12) Uani 1 1 d . . .
O6 O -0.4629(3) -0.1862(2) 1.0291(3) 0.0296(12) Uani 1 1 d . . .
O7 O -0.5915(4) 0.0565(3) 0.6827(4) 0.0526(18) Uani 1 1 d . . .
O8 O -0.5241(4) 0.0650(3) 0.8011(4) 0.0436(15) Uani 1 1 d . . .
O9 O -0.5800(3) 0.3115(3) 0.8276(3) 0.0324(13) Uani 1 1 d . . .
O10 O -0.5554(3) 0.2981(3) 0.7165(3) 0.0309(12) Uani 1 1 d . . .
O11 O -0.2111(4) 0.2761(3) 0.8132(3) 0.0460(17) Uani 1 1 d . . .
O12 O -0.2995(4) 0.2539(3) 0.6996(4) 0.0523(19) Uani 1 1 d . . .
O13 O -0.3925(3) 0.3015(3) 1.0449(3) 0.0331(13) Uani 1 1 d . . .
O14 O -0.2636(4) 0.2987(3) 1.0330(3) 0.0346(13) Uani 1 1 d . . .
O15 O -0.1854(4) 0.1648(3) 0.9706(3) 0.0388(14) Uani 1 1 d . . .
O16 O -0.2662(3) 0.0806(2) 0.9410(3) 0.0317(12) Uani 1 1 d . . .
N1 N -0.3896(4) -0.0123(3) 0.9038(3) 0.0256(14) Uani 1 1 d . . .
N2 N -0.8038(5) 0.0015(4) 0.7419(5) 0.0453(19) Uani 1 1 d . . .
N3 N -0.7980(4) 0.3404(3) 0.6058(4) 0.0331(16) Uani 1 1 d . . .
C20 C -0.0141(6) 0.2830(7) 0.7207(6) 0.068(4) Uani 1 1 d . . .
H20A H 0.0377 0.2978 0.7476 0.081 Uiso 1 1 calc R . .
N5 N -0.1622(4) 0.3216(3) 1.2589(4) 0.0310(15) Uani 1 1 d . . .
N6 N -0.0016(5) 0.0654(4) 1.1142(4) 0.051(2) Uani 1 1 d . . .
C1 C -0.3257(5) -0.0454(4) 0.8931(4) 0.0287(17) Uani 1 1 d . . .
H1A H -0.2932 -0.0270 0.8651 0.034 Uiso 1 1 calc R . .
C2 C -0.3042(5) -0.1037(4) 0.9196(5) 0.0311(18) Uani 1 1 d . . .
H2A H -0.2589 -0.1242 0.9102 0.037 Uiso 1 1 calc R . .
C3 C -0.3521(5) -0.1312(4) 0.9608(4) 0.0298(17) Uani 1 1 d . . .
H3A H -0.3382 -0.1703 0.9820 0.036 Uiso 1 1 calc R . .
C4 C -0.4201(5) -0.1006(4) 0.9705(4) 0.0265(16) Uani 1 1 d . . .
C5 C -0.4356(5) -0.0410(3) 0.9429(4) 0.0255(16) Uani 1 1 d . . .
H5A H -0.4804 -0.0197 0.9520 0.031 Uiso 1 1 calc R . .
C6 C -0.4727(5) -0.1302(3) 1.0149(4) 0.0257(16) Uani 1 1 d . . .
C7 C -0.7960(7) -0.0070(5) 0.8162(6) 0.052(3) Uani 1 1 d . . .
H7A H -0.8424 -0.0205 0.8305 0.062 Uiso 1 1 calc R . .
C8 C -0.7251(6) 0.0031(5) 0.8710(5) 0.049(2) Uani 1 1 d . . .
H8A H -0.7229 -0.0027 0.9215 0.058 Uiso 1 1 calc R . .
C9 C -0.6561(6) 0.0222(4) 0.8486(5) 0.041(2) Uani 1 1 d . . .
H9A H -0.6062 0.0295 0.8847 0.049 Uiso 1 1 calc R . .
C10 C -0.6604(5) 0.0305(4) 0.7739(4) 0.0314(18) Uani 1 1 d . . .
C11 C -0.7358(6) 0.0190(4) 0.7233(5) 0.041(2) Uani 1 1 d . . .
H11A H -0.7393 0.0239 0.6725 0.049 Uiso 1 1 calc R . .
C12 C -0.5874(5) 0.0516(4) 0.7511(5) 0.036(2) Uani 1 1 d . . .
C13 C -0.8471(5) 0.3599(4) 0.6483(5) 0.037(2) Uani 1 1 d . . .
H13A H -0.9018 0.3703 0.6240 0.044 Uiso 1 1 calc R . .
C14 C -0.8222(5) 0.3655(4) 0.7241(4) 0.0349(19) Uani 1 1 d . . .
H14A H -0.8589 0.3792 0.7508 0.042 Uiso 1 1 calc R . .
C15 C -0.7422(5) 0.3507(4) 0.7605(4) 0.0314(18) Uani 1 1 d . . .
H15A H -0.7238 0.3535 0.8126 0.038 Uiso 1 1 calc R . .
C16 C -0.6889(5) 0.3316(3) 0.7194(4) 0.0251(16) Uani 1 1 d . . .
C17 C -0.7210(5) 0.3270(3) 0.6424(4) 0.0258(16) Uani 1 1 d . . .
H17A H -0.6855 0.3134 0.6145 0.031 Uiso 1 1 calc R . .
C18 C -0.6012(5) 0.3119(3) 0.7561(4) 0.0262(17) Uani 1 1 d . . .
C19 C -0.0258(6) 0.2575(5) 0.6494(6) 0.050(3) Uani 1 1 d . . .
H19A H 0.0189 0.2561 0.6281 0.059 Uiso 1 1 calc R . .
N4 N -0.0978(5) 0.2355(4) 0.6113(4) 0.0423(19) Uani 1 1 d . . .
C21 C -0.1612(5) 0.2398(4) 0.6408(4) 0.0302(18) Uani 1 1 d . . .
H21A H -0.2127 0.2260 0.6121 0.036 Uiso 1 1 calc R . .
C22 C -0.1566(5) 0.2632(4) 0.7105(5) 0.0327(19) Uani 1 1 d . . .
C23 C -0.0805(7) 0.2857(6) 0.7498(5) 0.057(3) Uani 1 1 d . . .
H23A H -0.0744 0.3030 0.7972 0.068 Uiso 1 1 calc R . .
C24 C -0.2284(6) 0.2645(4) 0.7415(5) 0.036(2) Uani 1 1 d . . .
C25 C -0.2145(5) 0.3276(4) 1.3014(4) 0.036(2) Uani 1 1 d . . .
H25A H -0.1919 0.3291 1.3532 0.043 Uiso 1 1 calc R . .
C26 C -0.2982(6) 0.3316(5) 1.2752(5) 0.049(3) Uani 1 1 d . . .
H26A H -0.3312 0.3371 1.3081 0.059 Uiso 1 1 calc R . .
C27 C -0.3340(5) 0.3273(4) 1.1981(5) 0.038(2) Uani 1 1 d . . .
H27A H -0.3912 0.3306 1.1779 0.046 Uiso 1 1 calc R . .
C28 C -0.2813(5) 0.3178(3) 1.1525(4) 0.0262(16) Uani 1 1 d . . .
C29 C -0.1970(5) 0.3170(4) 1.1855(4) 0.0274(17) Uani 1 1 d . . .
H29A H -0.1620 0.3130 1.1541 0.033 Uiso 1 1 calc R . .
C30 C -0.3153(5) 0.3063(3) 1.0698(4) 0.0238(16) Uani 1 1 d . . .
C31 C -0.0030(7) 0.0033(5) 1.1068(6) 0.056(3) Uani 1 1 d . . .
H31A H 0.0403 -0.0195 1.1375 0.067 Uiso 1 1 calc R . .
C32 C -0.0645(7) -0.0284(4) 1.0568(6) 0.056(3) Uani 1 1 d . . .
H32A H -0.0623 -0.0714 1.0528 0.067 Uiso 1 1 calc R . .
C33 C -0.1297(6) 0.0046(4) 1.0124(5) 0.039(2) Uani 1 1 d . . .
H33A H -0.1730 -0.0160 0.9788 0.047 Uiso 1 1 calc R . .
C34 C -0.1303(5) 0.0685(4) 1.0183(4) 0.0290(17) Uani 1 1 d . . .
C35 C -0.0655(5) 0.0963(4) 1.0708(5) 0.042(2) Uani 1 1 d . . .
H35A H -0.0667 0.1393 1.0760 0.050 Uiso 1 1 calc R . .
C36 C -0.1996(5) 0.1072(3) 0.9737(4) 0.0279(17) Uani 1 1 d . . .
O1W O -0.4603(4) 0.2640(3) 0.6006(3) 0.0383(14) Uani 1 1 d . . .
O2W O -0.0986(3) 0.2696(3) 0.9726(4) 0.0407(15) Uani 1 1 d . . .
O3W O -0.5827(3) 0.3122(3) 0.9820(3) 0.0325(13) Uani 1 1 d . . .
O4W O -0.4861(4) 0.1568(3) 0.6730(3) 0.0362(14) Uani 1 1 d . . .
O5W O -0.3984(3) 0.3603(3) 0.7191(3) 0.0360(14) Uani 1 1 d . . .
O6W O -0.4600(3) 0.3863(2) 0.9273(3) 0.0334(13) Uani 1 1 d . . .
O7W O -0.2250(4) 0.3650(3) 0.9188(3) 0.0386(14) Uani 1 1 d . . .
O8W O -0.3614(4) 0.0575(3) 0.7706(3) 0.0387(14) Uani 1 1 d . . .
O18 O 0.1060(7) 0.2776(11) -0.1171(7) 0.209(9) Uani 1 1 d . . .
O19 O 0.2437(7) 0.2637(8) -0.0607(7) 0.144(6) Uani 1 1 d . . .
O20 O 0.1635(12) 0.3212(13) -0.0059(14) 0.334(19) Uani 1 1 d . . .
O22 O -0.2436(9) 0.1072(8) 0.6940(10) 0.199(8) Uani 1 1 d . . .
O23 O -0.0924(8) 0.1069(7) 0.7250(9) 0.163(6) Uani 1 1 d . . .
O24 O -0.1646(8) 0.0250(5) 0.7513(10) 0.179(8) Uani 1 1 d . . .
O17 O 0.1502(15) 0.2259(12) 0.0061(14) 0.249(10) Uani 1 1 d U . .
O21 O -0.1630(14) 0.1265(11) 0.8042(13) 0.245(10) Uani 1 1 d U . .

loop_
_atom_site_aniso_label
_atom_site_aniso_U_11
_atom_site_aniso_U_22
_atom_site_aniso_U_33
_atom_site_aniso_U_23
_atom_site_aniso_U_13
_atom_site_aniso_U_12
Gd1 0.02140(19) 0.01665(18) 0.01811(18) 0.00221(13) 0.00256(14) 0.00098(14)
Gd2 0.02321(19) 0.01529(18) 0.02128(18) 0.00165(13) 0.00440(14) -0.00101(13)
Gd3 0.0221(2) 0.01814(19) 0.02140(19) 0.00271(14) 0.00358(15) -0.00081(13)
Gd4 0.0233(2) 0.01914(19) 0.01856(18) 0.00207(13) 0.00330(15) 0.00000(14)
Cl2 0.074(2) 0.0547(19) 0.109(3) 0.0172(18) 0.0151(19) 0.0069(16)
Cl1 0.063(2) 0.209(5) 0.057(2) -0.009(3) 0.0011(17) 0.035(3)
O1 0.035(3) 0.020(3) 0.029(3) 0.003(2) 0.013(2) 0.001(2)
O2 0.023(3) 0.021(3) 0.015(2) 0.004(2) -0.001(2) -0.001(2)
O3 0.026(3) 0.015(3) 0.028(3) 0.000(2) 0.003(2) 0.002(2)
O4 0.024(3) 0.020(3) 0.019(2) 0.005(2) 0.003(2) 0.002(2)
O5 0.033(3) 0.023(3) 0.039(3) 0.001(2) 0.014(3) 0.001(2)
O6 0.037(3) 0.019(3) 0.036(3) 0.005(2) 0.016(3) 0.001(2)
O7 0.047(4) 0.071(5) 0.039(4) 0.014(3) 0.010(3) -0.009(4)
O8 0.036(3) 0.032(3) 0.053(4) 0.000(3) -0.005(3) -0.010(3)
O9 0.032(3) 0.035(3) 0.023(3) 0.001(2) -0.006(2) 0.005(2)
O10 0.027(3) 0.031(3) 0.034(3) 0.010(2) 0.007(2) 0.006(2)
O11 0.065(4) 0.047(4) 0.035(3) -0.020(3) 0.029(3) -0.016(3)
O12 0.038(4) 0.073(5) 0.047(4) 0.034(3) 0.015(3) 0.017(3)
O13 0.033(3) 0.033(3) 0.028(3) -0.001(2) -0.001(2) 0.008(2)
O14 0.039(3) 0.038(3) 0.028(3) -0.004(3) 0.012(3) -0.007(3)
O15 0.036(3) 0.022(3) 0.053(4) 0.007(3) 0.002(3) 0.001(2)
O16 0.032(3) 0.024(3) 0.034(3) -0.002(2) -0.002(2) -0.001(2)
N1 0.030(3) 0.020(3) 0.029(3) 0.004(3) 0.011(3) 0.003(3)
N2 0.034(4) 0.047(5) 0.052(5) 0.000(4) 0.005(4) -0.010(4)
N3 0.033(4) 0.027(4) 0.031(4) -0.007(3) -0.005(3) -0.003(3)
C20 0.037(6) 0.125(12) 0.038(6) 0.004(6) 0.002(5) -0.021(6)
N5 0.029(4) 0.027(4) 0.031(4) -0.003(3) -0.002(3) 0.000(3)
N6 0.047(5) 0.040(5) 0.048(5) -0.014(4) -0.018(4) 0.011(4)
C1 0.033(4) 0.027(4) 0.025(4) 0.003(3) 0.007(3) -0.003(3)
C2 0.033(4) 0.025(4) 0.040(5) -0.002(3) 0.017(4) 0.001(3)
C3 0.040(5) 0.020(4) 0.027(4) 0.004(3) 0.005(3) 0.004(3)
C4 0.030(4) 0.028(4) 0.021(4) 0.003(3) 0.006(3) -0.002(3)
C5 0.028(4) 0.019(4) 0.031(4) -0.003(3) 0.011(3) -0.003(3)
C6 0.035(4) 0.020(4) 0.019(3) 0.005(3) 0.002(3) 0.005(3)
C7 0.058(6) 0.045(6) 0.058(6) 0.001(5) 0.025(5) -0.009(5)
C8 0.055(6) 0.051(6) 0.039(5) -0.005(5) 0.012(5) -0.004(5)
C9 0.047(5) 0.043(5) 0.027(4) -0.003(4) -0.001(4) -0.004(4)
C10 0.037(5) 0.024(4) 0.029(4) 0.001(3) 0.001(4) -0.004(3)
C11 0.045(5) 0.032(5) 0.035(5) 0.009(4) -0.008(4) -0.004(4)
C12 0.029(4) 0.026(4) 0.046(5) 0.002(4) -0.005(4) -0.005(3)
C13 0.023(4) 0.044(5) 0.036(5) -0.003(4) -0.005(4) 0.004(4)
C14 0.024(4) 0.048(5) 0.031(4) -0.004(4) 0.004(3) 0.007(4)
C15 0.036(5) 0.031(4) 0.022(4) -0.003(3) -0.001(3) 0.004(4)
C16 0.029(4) 0.020(4) 0.024(4) -0.002(3) 0.003(3) 0.000(3)
C17 0.029(4) 0.022(4) 0.022(4) -0.003(3) 0.001(3) -0.003(3)
C18 0.033(4) 0.017(4) 0.025(4) 0.004(3) 0.001(3) -0.001(3)
C19 0.033(5) 0.070(7) 0.053(6) 0.024(5) 0.024(5) 0.010(5)
N4 0.046(5) 0.050(5) 0.039(4) 0.005(4) 0.025(4) 0.005(4)
C21 0.029(4) 0.036(5) 0.026(4) 0.005(3) 0.007(3) -0.002(3)
C22 0.039(5) 0.028(4) 0.029(4) 0.007(3) 0.005(4) -0.005(4)
C23 0.060(7) 0.085(9) 0.026(5) 0.005(5) 0.013(5) -0.023(6)
C24 0.058(6) 0.022(4) 0.033(5) 0.014(4) 0.023(4) 0.005(4)
C25 0.042(5) 0.039(5) 0.020(4) 0.002(4) -0.005(4) -0.009(4)
C26 0.052(6) 0.070(7) 0.029(5) -0.022(5) 0.018(4) -0.020(5)
C27 0.027(4) 0.048(6) 0.039(5) -0.011(4) 0.008(4) -0.007(4)
C28 0.036(4) 0.019(4) 0.023(4) -0.002(3) 0.005(3) 0.002(3)
C29 0.032(4) 0.024(4) 0.026(4) -0.001(3) 0.007(3) 0.009(3)
C30 0.033(4) 0.017(4) 0.019(4) 0.000(3) 0.002(3) -0.003(3)
C31 0.060(6) 0.038(6) 0.057(6) -0.001(5) -0.008(5) 0.025(5)
C32 0.062(7) 0.020(5) 0.071(7) -0.006(5) -0.007(5) 0.011(4)
C33 0.045(5) 0.019(4) 0.046(5) 0.003(4) 0.000(4) 0.004(4)
C34 0.032(4) 0.022(4) 0.029(4) -0.008(3) 0.002(3) 0.001(3)
C35 0.031(5) 0.025(4) 0.059(6) -0.008(4) -0.004(4) 0.005(4)
C36 0.028(4) 0.019(4) 0.036(4) 0.004(3) 0.007(3) 0.001(3)
O1W 0.044(4) 0.039(4) 0.028(3) 0.002(3) 0.003(3) -0.006(3)
O2W 0.025(3) 0.039(4) 0.051(4) 0.005(3) -0.003(3) -0.004(3)
O3W 0.036(3) 0.034(3) 0.031(3) 0.003(2) 0.015(3) 0.008(3)
O4W 0.045(3) 0.032(3) 0.030(3) -0.004(2) 0.007(3) -0.011(3)
O5W 0.033(3) 0.027(3) 0.041(3) 0.015(3) -0.002(3) -0.004(2)
O6W 0.037(3) 0.024(3) 0.033(3) 0.003(2) 0.000(3) 0.000(2)
O7W 0.050(4) 0.023(3) 0.042(3) -0.002(3) 0.011(3) -0.011(3)
O8W 0.053(4) 0.032(3) 0.035(3) 0.001(3) 0.017(3) -0.001(3)
O18 0.069(8) 0.47(3) 0.067(8) 0.027(12) -0.022(6) 0.038(12)
O19 0.060(7) 0.267(19) 0.105(10) -0.025(10) 0.022(7) -0.003(8)
O20 0.21(2) 0.39(4) 0.32(3) -0.27(3) -0.085(18) 0.15(2)
O22 0.128(12) 0.215(18) 0.229(18) 0.118(14) 0.003(11) 0.064(11)
O23 0.127(11) 0.185(15) 0.215(16) 0.028(12) 0.111(11) -0.018(10)
O24 0.127(10) 0.042(6) 0.293(18) 0.044(9) -0.074(11) -0.007(6)
O17 0.251(11) 0.253(11) 0.246(11) 0.006(5) 0.069(5) 0.004(5)
O21 0.248(10) 0.249(11) 0.242(10) -0.009(5) 0.074(5) 0.001(5)

loop_
_atom_type_symbol
_atom_type_description
_atom_type_scat_dispersion_real
_atom_type_scat_dispersion_imag
_atom_type_scat_source
C C 0.0033 0.0016 'International Tables Vol C Tables 4.2.6.8 and 6.1.1.4'
H H 0.0000 0.0000 'International Tables Vol C Tables 4.2.6.8 and 6.1.1.4'
N N 0.0061 0.0033 'International Tables Vol C Tables 4.2.6.8 and 6.1.1.4'
O O 0.0106 0.0060 'International Tables Vol C Tables 4.2.6.8 and 6.1.1.4'
Cl Cl 0.1484 0.1585 'International Tables Vol C Tables 4.2.6.8 and 6.1.1.4'
Gd Gd -0.1653 3.9035 'International Tables Vol C Tables 4.2.6.8 and 6.1.1.4'

loop_
_geom_angle_atom_site_label_1
_geom_angle_atom_site_label_2
_geom_angle_atom_site_label_3
_geom_angle
_geom_angle_site_symmetry_1
_geom_angle_site_symmetry_3
_geom_angle_publ_flag
O9 Gd1 O3 87.32(18) . . ?
O9 Gd1 O6 105.0(2) . 3_457 ?
O3 Gd1 O6 144.86(17) . 3_457 ?
O9 Gd1 O13 137.87(19) . . ?
O3 Gd1 O13 97.25(18) . . ?
O6 Gd1 O13 94.99(19) 3_457 . ?
O9 Gd1 O4 143.66(18) . . ?
O3 Gd1 O4 71.64(16) . . ?
O6 Gd1 O4 79.81(17) 3_457 . ?
O13 Gd1 O4 75.60(17) . . ?
O9 Gd1 O2 76.02(18) . . ?
O3 Gd1 O2 71.39(16) . . ?
O6 Gd1 O2 79.76(17) 3_457 . ?
O13 Gd1 O2 144.98(17) . . ?
O4 Gd1 O2 69.39(16) . . ?
O9 Gd1 O3W 72.90(19) . . ?
O3 Gd1 O3W 142.79(18) . . ?
O6 Gd1 O3W 71.99(18) 3_457 . ?
O13 Gd1 O3W 78.91(19) . . ?
O4 Gd1 O3W 139.80(17) . . ?
O2 Gd1 O3W 130.10(18) . . ?
O9 Gd1 O6W 71.44(18) . . ?
O3 Gd1 O6W 70.77(18) . . ?
O6 Gd1 O6W 144.25(19) 3_457 . ?
O13 Gd1 O6W 70.77(18) . . ?
O4 Gd1 O6W 124.80(17) . . ?
O2 Gd1 O6W 130.46(17) . . ?
O3W Gd1 O6W 73.12(19) . . ?
O9 Gd1 Gd3 124.03(14) . . ?
O3 Gd1 Gd3 37.20(12) . . ?
O6 Gd1 Gd3 118.05(13) 3_457 . ?
O13 Gd1 Gd3 73.84(13) . . ?
O4 Gd1 Gd3 38.24(11) . . ?
O2 Gd1 Gd3 78.27(11) . . ?
O3W Gd1 Gd3 151.54(13) . . ?
O6W Gd1 Gd3 90.06(13) . . ?
O9 Gd1 Gd4 68.89(14) . . ?
O3 Gd1 Gd4 36.33(12) . . ?
O6 Gd1 Gd4 117.80(13) 3_457 . ?
O13 Gd1 Gd4 132.03(14) . . ?
O4 Gd1 Gd4 76.99(11) . . ?
O2 Gd1 Gd4 38.06(11) . . ?
O3W Gd1 Gd4 141.79(13) . . ?
O6W Gd1 Gd4 94.64(13) . . ?
Gd3 Gd1 Gd4 60.356(11) . . ?
O9 Gd1 Gd2 111.84(14) . . ?
O3 Gd1 Gd2 78.12(12) . . ?
O6 Gd1 Gd2 66.74(13) 3_457 . ?
O13 Gd1 Gd2 110.08(13) . . ?
O4 Gd1 Gd2 36.16(12) . . ?
O2 Gd1 Gd2 36.10(11) . . ?
O3W Gd1 Gd2 138.27(13) . . ?
O6W Gd1 Gd2 148.60(14) . . ?
Gd3 Gd1 Gd2 61.621(10) . . ?
Gd4 Gd1 Gd2 60.659(10) . . ?
O8 Gd2 O1 121.1(2) . . ?
O8 Gd2 O2 76.71(19) . . ?
O1 Gd2 O2 69.87(17) . . ?
O8 Gd2 O5 78.9(2) . 3_457 ?
O1 Gd2 O5 145.62(18) . 3_457 ?
O2 Gd2 O5 90.78(17) . 3_457 ?
O8 Gd2 O16 138.2(2) . . ?
O1 Gd2 O16 82.68(19) . . ?
O2 Gd2 O16 144.61(17) . . ?
O5 Gd2 O16 100.54(19) 3_457 . ?
O8 Gd2 O4 138.3(2) . . ?
O1 Gd2 O4 69.69(17) . . ?
O2 Gd2 O4 70.03(16) . . ?
O5 Gd2 O4 77.16(17) 3_457 . ?
O16 Gd2 O4 79.92(17) . . ?
O8 Gd2 O8W 74.8(2) . . ?
O1 Gd2 O8W 72.84(18) . . ?
O2 Gd2 O8W 109.63(18) . . ?
O5 Gd2 O8W 141.52(19) 3_457 . ?
O16 Gd2 O8W 81.68(19) . . ?
O4 Gd2 O8W 139.88(18) . . ?
O8 Gd2 N1 72.9(2) . . ?
O1 Gd2 N1 135.38(18) . . ?
O2 Gd2 N1 148.22(18) . . ?
O5 Gd2 N1 74.56(18) 3_457 . ?
O16 Gd2 N1 66.91(18) . . ?
O4 Gd2 N1 130.77(17) . . ?
O8W Gd2 N1 71.15(19) . . ?
O8 Gd2 Gd1 103.59(16) . . ?
O1 Gd2 Gd1 75.96(13) . . ?
O2 Gd2 Gd1 36.77(11) . . ?
O5 Gd2 Gd1 71.93(13) 3_457 . ?
O16 Gd2 Gd1 116.08(13) . . ?
O4 Gd2 Gd1 36.17(11) . . ?
O8W Gd2 Gd1 141.54(14) . . ?
N1 Gd2 Gd1 146.31(13) . . ?
O8 Gd2 Gd4 92.28(15) . . ?
O1 Gd2 Gd4 36.01(13) . . ?
O2 Gd2 Gd4 36.57(11) . . ?
O5 Gd2 Gd4 126.54(13) 3_457 . ?
O16 Gd2 Gd4 118.57(13) . . ?
O4 Gd2 Gd4 75.68(11) . . ?
O8W Gd2 Gd4 82.49(14) . . ?
N1 Gd2 Gd4 152.25(13) . . ?
Gd1 Gd2 Gd4 59.057(18) . . ?
O8 Gd2 Gd3 150.17(15) . . ?
O1 Gd2 Gd3 36.98(12) . . ?
O2 Gd2 Gd3 75.52(12) . . ?
O5 Gd2 Gd3 112.03(13) 3_457 . ?
O16 Gd2 Gd3 69.14(13) . . ?
O4 Gd2 Gd3 35.27(11) . . ?
O8W Gd2 Gd3 104.67(14) . . ?
N1 Gd2 Gd3 136.00(13) . . ?
Gd1 Gd2 Gd3 57.819(19) . . ?
Gd4 Gd2 Gd3 58.563(16) . . ?
O15 Gd3 O11 106.7(2) . . ?
O15 Gd3 O3 146.86(19) . . ?
O11 Gd3 O3 86.5(2) . . ?
O15 Gd3 O14 96.9(2) . . ?
O11 Gd3 O14 140.9(2) . . ?
O3 Gd3 O14 90.40(19) . . ?
O15 Gd3 O4 79.14(19) . . ?
O11 Gd3 O4 139.48(19) . . ?
O3 Gd3 O4 71.70(17) . . ?
O14 Gd3 O4 74.69(18) . . ?
O15 Gd3 O1 83.76(19) . . ?
O11 Gd3 O1 72.79(19) . . ?
O3 Gd3 O1 71.08(17) . . ?
O14 Gd3 O1 141.88(18) . . ?
O4 Gd3 O1 68.00(16) . . ?
O15 Gd3 O7W 137.3(2) . . ?
O11 Gd3 O7W 71.4(2) . . ?
O3 Gd3 O7W 75.48(19) . . ?
O14 Gd3 O7W 70.1(2) . . ?
O4 Gd3 O7W 130.94(19) . . ?
O1 Gd3 O7W 131.77(18) . . ?
O15 Gd3 O2W 66.7(2) . . ?
O11 Gd3 O2W 77.3(2) . . ?
O3 Gd3 O2W 146.36(18) . . ?
O14 Gd3 O2W 84.3(2) . . ?
O4 Gd3 O2W 137.25(18) . . ?
O1 Gd3 O2W 129.17(19) . . ?
O7W Gd3 O2W 71.5(2) . . ?
O15 Gd3 Gd1 117.31(15) . . ?
O11 Gd3 Gd1 122.63(18) . . ?
O3 Gd3 Gd1 37.20(12) . . ?
O14 Gd3 Gd1 68.68(14) . . ?
O4 Gd3 Gd1 38.30(11) . . ?
O1 Gd3 Gd1 77.19(12) . . ?
O7W Gd3 Gd1 96.16(15) . . ?
O2W Gd3 Gd1 152.90(15) . . ?
O15 Gd3 Gd4 121.87(15) . . ?
O11 Gd3 Gd4 65.59(17) . . ?
O3 Gd3 Gd4 36.52(12) . . ?
O14 Gd3 Gd4 125.82(14) . . ?
O4 Gd3 Gd4 77.23(11) . . ?
O1 Gd3 Gd4 38.13(12) . . ?
O7W Gd3 Gd4 96.85(14) . . ?
O2W Gd3 Gd4 142.82(15) . . ?
Gd1 Gd3 Gd4 60.611(17) . . ?
O15 Gd3 Gd2 69.82(14) . . ?
O11 Gd3 Gd2 107.70(15) . . ?
O3 Gd3 Gd2 77.26(12) . . ?
O14 Gd3 Gd2 109.56(14) . . ?
O4 Gd3 Gd2 35.32(12) . . ?
O1 Gd3 Gd2 35.16(12) . . ?
O7W Gd3 Gd2 152.73(14) . . ?
O2W Gd3 Gd2 135.66(14) . . ?
Gd1 Gd3 Gd2 60.560(15) . . ?
Gd4 Gd3 Gd2 60.385(12) . . ?
O10 Gd4 O3 90.43(18) . . ?
O10 Gd4 O1 144.74(18) . . ?
O3 Gd4 O1 71.88(17) . . ?
O10 Gd4 O12 141.8(2) . . ?
O3 Gd4 O12 100.3(2) . . ?
O1 Gd4 O12 72.80(19) . . ?
O10 Gd4 O2 77.13(17) . . ?
O3 Gd4 O2 71.10(16) . . ?
O1 Gd4 O2 68.42(17) . . ?
O12 Gd4 O2 141.05(18) . . ?
O10 Gd4 O4W 92.1(2) . . ?
O3 Gd4 O4W 144.17(18) . . ?
O1 Gd4 O4W 86.04(19) . . ?
O12 Gd4 O4W 99.5(2) . . ?
O2 Gd4 O4W 74.68(17) . . ?
O10 Gd4 O5W 75.44(19) . . ?
O3 Gd4 O5W 71.49(18) . . ?
O1 Gd4 O5W 123.77(18) . . ?
O12 Gd4 O5W 73.6(2) . . ?
O2 Gd4 O5W 132.81(18) . . ?
O4W Gd4 O5W 143.30(18) . . ?
O10 Gd4 O1W 79.6(2) . . ?
O3 Gd4 O1W 146.45(18) . . ?
O1 Gd4 O1W 131.12(19) . . ?
O12 Gd4 O1W 71.2(2) . . ?
O2 Gd4 O1W 135.48(18) . . ?
O4W Gd4 O1W 68.78(19) . . ?
O5W Gd4 O1W 75.00(19) . . ?
O10 Gd4 Gd3 126.09(14) . . ?
O3 Gd4 Gd3 36.27(12) . . ?
O1 Gd4 Gd3 39.23(12) . . ?
O12 Gd4 Gd3 75.23(17) . . ?
O2 Gd4 Gd3 77.17(11) . . ?
O4W Gd4 Gd3 124.75(14) . . ?
O5W Gd4 Gd3 89.06(12) . . ?
O1W Gd4 Gd3 145.67(14) . . ?
O10 Gd4 Gd1 71.69(13) . . ?
O3 Gd4 Gd1 36.08(12) . . ?
O1 Gd4 Gd1 76.53(12) . . ?
O12 Gd4 Gd1 133.53(18) . . ?
O2 Gd4 Gd1 38.00(11) . . ?
O4W Gd4 Gd1 112.36(13) . . ?
O5W Gd4 Gd1 96.53(14) . . ?
O1W Gd4 Gd1 151.32(15) . . ?
Gd3 Gd4 Gd1 59.03(2) . . ?
O10 Gd4 Gd2 112.43(13) . . ?
O3 Gd4 Gd2 77.67(12) . . ?
O1 Gd4 Gd2 35.21(12) . . ?
O12 Gd4 Gd2 105.69(15) . . ?
O2 Gd4 Gd2 35.84(11) . . ?
O4W Gd4 Gd2 68.37(13) . . ?
O5W Gd4 Gd2 148.31(13) . . ?
O1W Gd4 Gd2 135.74(14) . . ?
Gd3 Gd4 Gd2 61.051(14) . . ?
Gd1 Gd4 Gd2 60.283(16) . . ?
O24 Cl2 O23 112.2(9) . . ?
O24 Cl2 O22 113.5(9) . . ?
O23 Cl2 O22 125.2(10) . . ?
O24 Cl2 O21 110.8(12) . . ?
O23 Cl2 O21 95.3(11) . . ?
O22 Cl2 O21 95.2(12) . . ?
O19 Cl1 O18 118.2(9) . . ?
O19 Cl1 O20 114.8(12) . . ?
O18 Cl1 O20 109.8(12) . . ?
O19 Cl1 O17 109.4(11) . . ?
O18 Cl1 O17 112.4(12) . . ?
O20 Cl1 O17 88.5(16) . . ?
Gd2 O1 Gd4 108.8(2) . . ?
Gd2 O1 Gd3 107.86(19) . . ?
Gd4 O1 Gd3 102.64(19) . . ?
Gd2 O1 H1B 112.3 . . ?
Gd4 O1 H1B 112.3 . . ?
Gd3 O1 H1B 112.3 . . ?
Gd2 O2 Gd1 107.12(17) . . ?
Gd2 O2 Gd4 107.59(19) . . ?
Gd1 O2 Gd4 103.94(18) . . ?
Gd2 O2 H2B 112.5 . . ?
Gd1 O2 H2B 112.5 . . ?
Gd4 O2 H2B 112.5 . . ?
Gd3 O3 Gd1 105.60(19) . . ?
Gd3 O3 Gd4 107.21(19) . . ?
Gd1 O3 Gd4 107.60(19) . . ?
Gd3 O3 H3B 112.0 . . ?
Gd1 O3 H3B 112.0 . . ?
Gd4 O3 H3B 112.0 . . ?
Gd3 O4 Gd2 109.40(19) . . ?
Gd3 O4 Gd1 103.46(18) . . ?
Gd2 O4 Gd1 107.67(18) . . ?
Gd3 O4 H4A 112.0 . . ?
Gd2 O4 H4A 112.0 . . ?
Gd1 O4 H4A 112.0 . . ?
C6 O5 Gd2 130.0(5) . 3_457 ?
C6 O6 Gd1 141.3(5) . 3_457 ?
C12 O8 Gd2 164.7(6) . . ?
C18 O9 Gd1 138.4(5) . . ?
C18 O10 Gd4 134.8(5) . . ?
C24 O11 Gd3 141.7(6) . . ?
C24 O12 Gd4 125.8(6) . . ?
C30 O13 Gd1 130.6(5) . . ?
C30 O14 Gd3 139.4(5) . . ?
C36 O15 Gd3 138.7(5) . . ?
C36 O16 Gd2 136.6(5) . . ?
C5 N1 C1 115.3(6) . . ?
C5 N1 Gd2 122.9(5) . . ?
C1 N1 Gd2 120.6(5) . . ?
C11 N2 C7 116.1(8) . . ?
C17 N3 C13 115.7(7) . . ?
C23 C20 C19 117.9(10) . . ?
C23 C20 H20A 121.1 . . ?
C19 C20 H20A 121.1 . . ?
C25 N5 C29 115.7(7) . . ?
C35 N6 C31 116.5(8) . . ?
N1 C1 C2 125.5(7) . . ?
N1 C1 H1A 117.2 . . ?
C2 C1 H1A 117.2 . . ?
C1 C2 C3 117.4(7) . . ?
C1 C2 H2A 121.3 . . ?
C3 C2 H2A 121.3 . . ?
C4 C3 C2 119.5(7) . . ?
C4 C3 H3A 120.3 . . ?
C2 C3 H3A 120.3 . . ?
C3 C4 C5 118.7(7) . . ?
C3 C4 C6 119.8(7) . . ?
C5 C4 C6 121.3(7) . . ?
N1 C5 C4 123.5(7) . . ?
N1 C5 H5A 118.3 . . ?
C4 C5 H5A 118.3 . . ?
O6 C6 O5 125.1(7) . . ?
O6 C6 C4 117.9(7) . . ?
O5 C6 C4 116.9(7) . . ?
C8 C7 N2 124.4(9) . . ?
C8 C7 H7A 117.8 . . ?
N2 C7 H7A 117.8 . . ?
C7 C8 C9 117.1(9) . . ?
C7 C8 H8A 121.4 . . ?
C9 C8 H8A 121.4 . . ?
C10 C9 C8 120.8(8) . . ?
C10 C9 H9A 119.6 . . ?
C8 C9 H9A 119.6 . . ?
C11 C10 C9 116.9(8) . . ?
C11 C10 C12 122.9(8) . . ?
C9 C10 C12 120.2(7) . . ?
N2 C11 C10 124.6(8) . . ?
N2 C11 H11A 117.7 . . ?
C10 C11 H11A 117.7 . . ?
O8 C12 O7 122.6(8) . . ?
O8 C12 C10 118.0(8) . . ?
O7 C12 C10 119.3(7) . . ?
N3 C13 C14 124.3(7) . . ?
N3 C13 H13A 117.9 . . ?
C14 C13 H13A 117.9 . . ?
C13 C14 C15 118.6(8) . . ?
C13 C14 H14A 120.7 . . ?
C15 C14 H14A 120.7 . . ?
C14 C15 C16 119.4(7) . . ?
C14 C15 H15A 120.3 . . ?
C16 C15 H15A 120.3 . . ?
C15 C16 C17 117.2(7) . . ?
C15 C16 C18 122.1(7) . . ?
C17 C16 C18 120.5(7) . . ?
N3 C17 C16 124.8(7) . . ?
N3 C17 H17A 117.6 . . ?
C16 C17 H17A 117.6 . . ?
O10 C18 O9 124.8(7) . . ?
O10 C18 C16 119.2(6) . . ?
O9 C18 C16 116.0(7) . . ?
N4 C19 C20 121.9(9) . . ?
N4 C19 H19A 119.1 . . ?
C20 C19 H19A 119.1 . . ?
C19 N4 C21 118.5(8) . . ?
N4 C21 C22 124.6(8) . . ?
N4 C21 H21A 117.7 . . ?
C22 C21 H21A 117.7 . . ?
C21 C22 C23 116.1(8) . . ?
C21 C22 C24 122.1(8) . . ?
C23 C22 C24 121.8(8) . . ?
C20 C23 C22 121.0(10) . . ?
C20 C23 H23A 119.5 . . ?
C22 C23 H23A 119.5 . . ?
O12 C24 O11 125.6(8) . . ?
O12 C24 C22 119.6(8) . . ?
O11 C24 C22 114.7(9) . . ?
N5 C25 C26 125.0(7) . . ?
N5 C25 H25A 117.5 . . ?
C26 C25 H25A 117.5 . . ?
C25 C26 C27 118.8(8) . . ?
C25 C26 H26A 120.6 . . ?
C27 C26 H26A 120.6 . . ?
C28 C27 C26 117.5(8) . . ?
C28 C27 H27A 121.2 . . ?
C26 C27 H27A 121.2 . . ?
C29 C28 C27 118.2(7) . . ?
C29 C28 C30 120.9(7) . . ?
C27 C28 C30 120.9(7) . . ?
N5 C29 C28 124.6(7) . . ?
N5 C29 H29A 117.7 . . ?
C28 C29 H29A 117.7 . . ?
O14 C30 O13 125.8(7) . . ?
O14 C30 C28 116.6(7) . . ?
O13 C30 C28 117.4(7) . . ?
N6 C31 C32 123.7(9) . . ?
N6 C31 H31A 118.1 . . ?
C32 C31 H31A 118.1 . . ?
C31 C32 C33 118.6(9) . . ?
C31 C32 H32A 120.7 . . ?
C33 C32 H32A 120.7 . . ?
C32 C33 C34 119.4(8) . . ?
C32 C33 H33A 120.3 . . ?
C34 C33 H33A 120.3 . . ?
C33 C34 C35 117.8(8) . . ?
C33 C34 C36 122.6(7) . . ?
C35 C34 C36 119.6(7) . . ?
N6 C35 C34 123.9(8) . . ?
N6 C35 H35A 118.0 . . ?
C34 C35 H35A 118.0 . . ?
O16 C36 O15 125.4(7) . . ?
O16 C36 C34 118.1(7) . . ?
O15 C36 C34 116.5(7) . . ?

loop_
_geom_bond_atom_site_label_1
_geom_bond_atom_site_label_2
_geom_bond_distance
_geom_bond_site_symmetry_2
_geom_bond_publ_flag
Gd1 O9 2.353(5) . ?
Gd1 O3 2.363(5) . ?
Gd1 O6 2.373(5) 3_457 ?
Gd1 O13 2.394(5) . ?
Gd1 O4 2.399(5) . ?
Gd1 O2 2.426(5) . ?
Gd1 O3W 2.506(5) . ?
Gd1 O6W 2.541(5) . ?
Gd1 Gd3 3.7645(11) . ?
Gd1 Gd4 3.8252(10) . ?
Gd1 Gd2 3.8734(10) . ?
Gd2 O8 2.365(6) . ?
Gd2 O1 2.368(5) . ?
Gd2 O2 2.388(5) . ?
Gd2 O5 2.394(5) 3_457 ?
Gd2 O16 2.397(5) . ?
Gd2 O4 2.399(5) . ?
Gd2 O8W 2.489(6) . ?
Gd2 N1 2.748(6) . ?
Gd2 Gd4 3.8878(9) . ?
Gd2 Gd3 3.9133(9) . ?
Gd3 O15 2.323(6) . ?
Gd3 O11 2.339(6) . ?
Gd3 O3 2.363(5) . ?
Gd3 O14 2.379(5) . ?
Gd3 O4 2.396(5) . ?
Gd3 O1 2.473(5) . ?
Gd3 O7W 2.477(6) . ?
Gd3 O2W 2.575(6) . ?
Gd3 Gd4 3.8156(9) . ?
Gd4 O10 2.359(5) . ?
Gd4 O3 2.377(5) . ?
Gd4 O1 2.414(5) . ?
Gd4 O12 2.416(7) . ?
Gd4 O2 2.430(5) . ?
Gd4 O4W 2.447(6) . ?
Gd4 O5W 2.477(5) . ?
Gd4 O1W 2.486(6) . ?
Cl2 O24 1.375(10) . ?
Cl2 O23 1.377(12) . ?
Cl2 O22 1.393(13) . ?
Cl2 O21 1.56(2) . ?
Cl1 O19 1.313(12) . ?
Cl1 O18 1.367(11) . ?
Cl1 O20 1.385(16) . ?
Cl1 O17 1.62(2) . ?
O1 H1B 0.9900 . ?
O2 H2B 0.9900 . ?
O3 H3B 0.9900 . ?
O4 H4A 0.9900 . ?
O5 C6 1.286(9) . ?
O5 Gd2 2.394(5) 3_457 ?
O6 C6 1.246(9) . ?
O6 Gd1 2.373(5) 3_457 ?
O7 C12 1.263(10) . ?
O8 C12 1.250(9) . ?
O9 C18 1.285(9) . ?
O10 C18 1.240(9) . ?
O11 C24 1.313(10) . ?
O12 C24 1.265(12) . ?
O13 C30 1.264(9) . ?
O14 C30 1.256(9) . ?
O15 C36 1.280(9) . ?
O16 C36 1.264(9) . ?
N1 C5 1.350(10) . ?
N1 C1 1.355(10) . ?
N2 C11 1.339(12) . ?
N2 C7 1.368(12) . ?
N3 C17 1.328(10) . ?
N3 C13 1.356(11) . ?
C20 C23 1.370(14) . ?
C20 C19 1.405(15) . ?
C20 H20A 0.9400 . ?
N5 C25 1.339(11) . ?
N5 C29 1.341(10) . ?
N6 C35 1.344(11) . ?
N6 C31 1.359(12) . ?
C1 C2 1.373(11) . ?
C1 H1A 0.9400 . ?
C2 C3 1.389(11) . ?
C2 H2A 0.9400 . ?
C3 C4 1.378(11) . ?
C3 H3A 0.9400 . ?
C4 C5 1.393(11) . ?
C4 C6 1.509(11) . ?
C5 H5A 0.9400 . ?
C7 C8 1.366(14) . ?
C7 H7A 0.9400 . ?
C8 C9 1.400(13) . ?
C8 H8A 0.9400 . ?
C9 C10 1.388(11) . ?
C9 H9A 0.9400 . ?
C10 C11 1.387(11) . ?
C10 C12 1.478(12) . ?
C11 H11A 0.9400 . ?
C13 C14 1.368(11) . ?
C13 H13A 0.9400 . ?
C14 C15 1.376(11) . ?
C14 H14A 0.9400 . ?
C15 C16 1.391(11) . ?
C15 H15A 0.9400 . ?
C16 C17 1.395(10) . ?
C16 C18 1.516(10) . ?
C17 H17A 0.9400 . ?
C19 N4 1.322(13) . ?
C19 H19A 0.9400 . ?
N4 C21 1.328(11) . ?
C21 C22 1.378(12) . ?
C21 H21A 0.9400 . ?
C22 C23 1.386(13) . ?
C22 C24 1.475(13) . ?
C23 H23A 0.9400 . ?
C25 C26 1.368(13) . ?
C25 H25A 0.9400 . ?
C26 C27 1.407(12) . ?
C26 H26A 0.9400 . ?
C27 C28 1.398(11) . ?
C27 H27A 0.9400 . ?
C28 C29 1.390(11) . ?
C28 C30 1.515(10) . ?
C29 H29A 0.9400 . ?
C31 C32 1.380(14) . ?
C31 H31A 0.9400 . ?
C32 C33 1.385(12) . ?
C32 H32A 0.9400 . ?
C33 C34 1.394(11) . ?
C33 H33A 0.9400 . ?
C34 C35 1.396(11) . ?
C34 C36 1.499(11) . ?
C35 H35A 0.9400 . ?
